data_4021000
loop_
_publ_author_name
'Shaohua Huang'
'Zuo Xiao'
'Fudong Wang'
'Liangbing Gan'
'Xiang Zhang'
'Xiangqing Hu'
'Shiwei Zhang'
'Mujian Lu'
'Qinqi Pan'
'Li Xu'

_publ_section_title
;
 Selective Preparation of Oxygen-Rich [60]Fullerene
 Derivatives by Stepwise Addition of tert-Butylperoxy Radical
 and Further Functionalization of the Fullerene Mixed Peroxides
;
_journal_name_full 'Journal of Organic Chemistry'
_journal_page_first 2442
_journal_page_last 2453
_journal_paper_doi 10.1021/jo049974q
_journal_volume 69
_journal_year 2004
_chemical_formula_sum 'C72.5 H32 O11 S'
_chemical_formula_weight 1111.04
_space_group_IT_number 2
_symmetry_cell_setting triclinic
_symmetry_space_group_name_Hall '-P 1'
_symmetry_space_group_name_H-M 'P -1'
_cell_angle_alpha 98.93(3)
_cell_angle_beta 96.53(3)
_cell_angle_gamma 105.99(3)
_cell_formula_units_Z 2
_cell_length_a 10.124(2)
_cell_length_b 10.340(2)
_cell_length_c 23.975(5)
_cell_measurement_temperature 293(2)
_cell_volume 2350.9(8)
_diffrn_ambient_temperature 293(2)
_exptl_crystal_density_diffrn 1.570
_cod_depositor_comments
;
The following automatic conversions were performed:
'_symmetry_cell_setting' value 'Triclinic' changed to 'triclinic'
according to '/home/saulius/struct/CIF-dictionaries/cif_core.dic'
dictionary named 'cif_core.dic' version 2.4.1 from 2010-06-29.

Automatic conversion script
Id: cif_fix_enum 1527 2010-12-29 10:47:43Z saulius 
;
_cod_original_formula_sum 'C72.50 H32 O11 S'
_cod_database_code 4021000

loop_
_symmetry_equiv_pos_as_xyz
'x, y, z'
'-x, -y, -z'

loop_
_atom_site_label
_atom_site_type_symbol
_atom_site_fract_x
_atom_site_fract_y
_atom_site_fract_z
_atom_site_U_iso_or_equiv
_atom_site_adp_type
_atom_site_occupancy
_atom_site_symmetry_multiplicity
_atom_site_calc_flag
_atom_site_refinement_flags
_atom_site_disorder_assembly
_atom_site_disorder_group
S S 0.1305(3) -0.4219(3) -0.02204(12) 0.1378(10) Uani 1 1 d . . .
O1 O -0.2194(3) 0.2499(4) 0.30535(14) 0.0574(9) Uani 1 1 d . . .
O2 O -0.3681(4) 0.3706(5) 0.38682(14) 0.0819(12) Uani 1 1 d . . .
O3 O -0.3369(4) 0.5751(4) 0.34261(15) 0.0710(11) Uani 1 1 d . . .
HO3 H -0.3275 0.5321 0.3811 0.080 Uiso 1 1 d . . .
O4 O -0.4099(4) -0.1431(4) 0.2698(2) 0.0825(13) Uani 1 1 d . . .
O5 O -0.7657(5) -0.0747(6) 0.3443(3) 0.124(2) Uani 1 1 d . . .
O6 O -0.1180(3) 0.4655(3) 0.24997(15) 0.0590(9) Uani 1 1 d . . .
O7 O -0.3317(4) 0.6688(4) 0.14989(15) 0.0669(10) Uani 1 1 d . . .
O8 O -0.7139(5) 0.3213(8) 0.38642(18) 0.121(2) Uani 1 1 d . . .
O9 O -0.6630(6) -0.1442(7) 0.3555(3) 0.150(3) Uani 1 1 d . . .
O10A O -0.7569(11) 0.2356(10) 0.4151(4) 0.093(4) Uani 0.497(11) 1 d P . .
O10B O -0.8271(8) 0.3504(7) 0.3936(3) 0.066(3) Uani 0.503(11) 1 d P . .
O11 O -0.3946(4) 0.0427(5) 0.35288(18) 0.0863(13) Uani 1 1 d . . .
HO11 H -0.4699 -0.0460 0.3485 0.080 Uiso 1 1 d . . .
C1 C -0.3675(5) 0.2238(5) 0.2983(2) 0.0523(12) Uani 1 1 d . . .
C2 C -0.4331(5) 0.3227(5) 0.3291(2) 0.0556(13) Uani 1 1 d . . .
C3 C -0.5832(5) 0.2311(7) 0.3227(2) 0.0633(15) Uani 1 1 d . . .
C4 C -0.5938(5) 0.1015(7) 0.3085(2) 0.0625(15) Uani 1 1 d . . .
C5 C -0.4532(5) 0.0737(5) 0.3009(2) 0.0578(13) Uani 1 1 d . . .
C6 C -0.2904(4) 0.2545(5) 0.2509(2) 0.0467(11) Uani 1 1 d . . .
C7 C -0.2616(4) 0.3933(5) 0.2295(2) 0.0466(11) Uani 1 1 d . . .
C8 C -0.2951(4) 0.3524(5) 0.1652(2) 0.0480(12) Uani 1 1 d . . .
C9 C -0.3127(4) 0.2075(5) 0.1511(2) 0.0526(13) Uani 1 1 d . . .
C10 C -0.3164(5) 0.1462(5) 0.2010(2) 0.0528(12) Uani 1 1 d . . .
C11 C -0.4224(5) 0.4611(5) 0.3031(2) 0.0550(13) Uani 1 1 d . . .
C12 C -0.5636(5) 0.4796(5) 0.28440(19) 0.0528(12) Uani 1 1 d . . .
C13 C -0.5598(5) 0.5369(5) 0.2337(2) 0.0518(12) Uani 1 1 d . . .
C14 C -0.4337(5) 0.5238(4) 0.2119(2) 0.0455(11) Uani 1 1 d . . .
C15 C -0.3638(5) 0.4651(4) 0.2469(2) 0.0465(11) Uani 1 1 d . . .
C16 C -0.7069(6) 0.2855(6) 0.3274(2) 0.0662(15) Uani 1 1 d . . .
C17 C -0.8374(5) 0.1817(7) 0.2918(2) 0.0671(16) Uani 1 1 d . . .
C18 C -0.9053(5) 0.2522(7) 0.2540(2) 0.0642(15) Uani 1 1 d . . .
C19 C -0.8151(5) 0.3872(6) 0.2560(2) 0.0571(13) Uani 1 1 d . . .
C20 C -0.6904(5) 0.4064(6) 0.2962(2) 0.0573(13) Uani 1 1 d . . .
C21 C -0.7286(6) -0.0101(7) 0.2952(3) 0.0785(19) Uani 1 1 d . . .
C22 C -0.7317(6) -0.1016(6) 0.2394(3) 0.0756(18) Uani 1 1 d . . .
C23 C -0.8569(6) -0.1185(6) 0.2009(4) 0.0777(18) Uani 1 1 d . . .
C24 C -0.9271(5) -0.0261(6) 0.2240(3) 0.0736(17) Uani 1 1 d . . .
C25 C -0.8480(6) 0.0496(7) 0.2771(3) 0.0729(17) Uani 1 1 d . . .
C26 C -0.4632(5) -0.0388(5) 0.2496(3) 0.0688(16) Uani 1 1 d . . .
C27 C -0.6132(6) -0.1094(5) 0.2185(3) 0.0726(17) Uani 1 1 d . . .
C28 C -0.6160(6) -0.1359(5) 0.1594(3) 0.0765(18) Uani 1 1 d . . .
C29 C -0.4835(6) -0.0566(5) 0.1477(3) 0.0690(16) Uani 1 1 d . . .
C30 C -0.3988(5) 0.0144(5) 0.1999(2) 0.0559(13) Uani 1 1 d . . .
C31 C -0.9105(6) 0.1681(7) 0.0615(2) 0.0725(16) Uani 1 1 d . . .
C32 C -0.8410(6) 0.0742(7) 0.0397(2) 0.0752(17) Uani 1 1 d . . .
C33 C -0.7080(5) 0.1526(6) 0.0267(2) 0.0658(15) Uani 1 1 d . . .
C34 C -0.6969(6) 0.2977(6) 0.0436(2) 0.0651(15) Uani 1 1 d . . .
C35 C -0.8207(5) 0.3068(6) 0.0652(2) 0.0596(14) Uani 1 1 d . . .
C36 C -0.9890(5) 0.1359(6) 0.1048(3) 0.0699(16) Uani 1 1 d . . .
C37 C -0.9786(5) 0.2422(6) 0.1525(3) 0.0651(15) Uani 1 1 d . . .
C38 C -0.9851(5) 0.1813(6) 0.2041(3) 0.0662(15) Uani 1 1 d . . .
C39 C -0.9980(5) 0.0384(6) 0.1873(3) 0.0730(17) Uani 1 1 d . . .
C40 C -0.9997(5) 0.0129(7) 0.1271(3) 0.0765(17) Uani 1 1 d . . .
C41 C -0.8525(6) -0.0453(6) 0.0594(3) 0.0753(17) Uani 1 1 d . . .
C42 C -0.9321(6) -0.0804(6) 0.1042(3) 0.0824(19) Uani 1 1 d . . .
C43 C -0.8625(6) -0.1457(6) 0.1427(4) 0.0818(19) Uani 1 1 d . . .
C44 C -0.7331(7) -0.1552(6) 0.1202(4) 0.093(2) Uani 1 1 d . . .
C45 C -0.7303(7) -0.0946(6) 0.0688(3) 0.0788(18) Uani 1 1 d . . .
C46 C -0.5936(6) 0.1062(7) 0.0361(2) 0.0746(17) Uani 1 1 d . . .
C47 C -0.6025(6) -0.0193(6) 0.0585(3) 0.0749(18) Uani 1 1 d . . .
C48 C -0.4766(6) -0.0014(7) 0.0965(3) 0.0749(17) Uani 1 1 d . . .
C49 C -0.3880(5) 0.1374(6) 0.0998(2) 0.0614(14) Uani 1 1 d . . .
C50 C -0.4584(5) 0.2020(6) 0.0620(2) 0.0631(15) Uani 1 1 d . . .
C51 C -0.5691(6) 0.3877(6) 0.0687(2) 0.0621(14) Uani 1 1 d . . .
C52 C -0.4464(5) 0.3408(6) 0.0775(2) 0.0567(13) Uani 1 1 d . . .
C53 C -0.3603(5) 0.4159(5) 0.12931(19) 0.0485(12) Uani 1 1 d . . .
C54 C -0.4153(5) 0.5345(5) 0.1517(2) 0.0511(12) Uani 1 1 d . . .
C55 C -0.5607(5) 0.4931(5) 0.1137(2) 0.0506(12) Uani 1 1 d . . .
C56 C -0.8113(5) 0.4045(6) 0.1098(2) 0.0554(13) Uani 1 1 d . . .
C57 C -0.6796(5) 0.5003(5) 0.1349(2) 0.0533(12) Uani 1 1 d . . .
C58 C -0.6811(5) 0.5251(5) 0.1965(2) 0.0538(13) Uani 1 1 d . . .
C59 C -0.8089(5) 0.4489(5) 0.2084(2) 0.0529(12) Uani 1 1 d . . .
C60 C -0.8936(5) 0.3723(6) 0.1554(2) 0.0585(14) Uani 1 1 d . . .
C61 C -0.3118(6) 0.6992(6) 0.0960(3) 0.0852(19) Uani 1 1 d . . .
H61A H -0.2540 0.7921 0.1005 0.128 Uiso 1 1 calc R . .
H61B H -0.4004 0.6882 0.0735 0.128 Uiso 1 1 calc R . .
H61C H -0.2675 0.6381 0.0770 0.128 Uiso 1 1 calc R . .
C62 C -0.4049(8) 0.2931(10) 0.4303(3) 0.123(3) Uani 1 1 d . . .
H62A H -0.3488 0.3420 0.4664 0.185 Uiso 1 1 calc R . .
H62B H -0.3891 0.2056 0.4207 0.185 Uiso 1 1 calc R . .
H62C H -0.5015 0.2798 0.4329 0.185 Uiso 1 1 calc R . .
C63 C -0.0706(5) 0.5956(6) 0.2354(3) 0.087(2) Uani 1 1 d . . .
H63A H 0.0263 0.6367 0.2511 0.131 Uiso 1 1 calc R . .
H63B H -0.1232 0.6532 0.2506 0.131 Uiso 1 1 calc R . .
H63C H -0.0828 0.5856 0.1945 0.131 Uiso 1 1 calc R . .
C64 C -0.2636(6) -0.1168(6) 0.2753(3) 0.091(2) Uani 1 1 d . . .
H64A H -0.2381 -0.1904 0.2890 0.137 Uiso 1 1 calc R . .
H64B H -0.2182 -0.0323 0.3020 0.137 Uiso 1 1 calc R . .
H64C H -0.2355 -0.1097 0.2387 0.137 Uiso 1 1 calc R . .
C65 C -0.6875(11) -0.2083(8) 0.4027(3) 0.109(3) Uani 1 1 d . . .
C66 C -0.8246(17) -0.279(2) 0.4082(9) 0.307(13) Uani 1 1 d . . .
H66A H -0.8848 -0.2241 0.4016 0.461 Uiso 1 1 calc R . .
H66B H -0.8255 -0.2987 0.4461 0.461 Uiso 1 1 calc R . .
H66C H -0.8569 -0.3641 0.3807 0.461 Uiso 1 1 calc R . .
C67 C -0.5735(10) -0.2724(9) 0.4116(4) 0.124(3) Uani 1 1 d . . .
H67A H -0.4858 -0.2071 0.4108 0.186 Uiso 1 1 calc R . .
H67B H -0.5897 -0.3511 0.3817 0.186 Uiso 1 1 calc R . .
H67C H -0.5716 -0.3001 0.4480 0.186 Uiso 1 1 calc R . .
C68 C -0.681(3) -0.087(2) 0.4520(5) 0.348(15) Uani 1 1 d . . .
H68A H -0.5909 -0.0211 0.4590 0.522 Uiso 1 1 calc R . .
H68B H -0.6990 -0.1221 0.4862 0.522 Uiso 1 1 calc R . .
H68C H -0.7508 -0.0446 0.4411 0.522 Uiso 1 1 calc R . .
C69 C -0.8978(15) 0.2730(9) 0.4382(5) 0.177(6) Uani 1 1 d . . .
C70 C -1.0057(13) 0.3535(13) 0.4415(5) 0.174(4) Uani 1 1 d . . .
H70A H -0.9593 0.4473 0.4596 0.261 Uiso 1 1 calc R . .
H70B H -1.0742 0.3133 0.4635 0.261 Uiso 1 1 calc R . .
H70C H -1.0507 0.3499 0.4036 0.261 Uiso 1 1 calc R . .
C71 C -0.8012(12) 0.329(2) 0.4917(4) 0.260(10) Uani 1 1 d . . .
H71A H -0.7603 0.4257 0.4947 0.390 Uiso 1 1 calc R . .
H71B H -0.7293 0.2848 0.4926 0.390 Uiso 1 1 calc R . .
H71C H -0.8502 0.3131 0.5232 0.390 Uiso 1 1 calc R . .
C72 C -0.9853(13) 0.1465(16) 0.4105(5) 0.198(6) Uani 1 1 d . . .
H72A H -0.9322 0.0832 0.4044 0.298 Uiso 1 1 calc R . .
H72B H -1.0305 0.1543 0.3743 0.298 Uiso 1 1 calc R . .
H72C H -1.0542 0.1137 0.4335 0.298 Uiso 1 1 calc R . .
C73 C 0.0000 -0.5000 0.0000 0.091(3) Uani 1 2 d S . .

loop_
_atom_site_aniso_label
_atom_site_aniso_U_11
_atom_site_aniso_U_22
_atom_site_aniso_U_33
_atom_site_aniso_U_23
_atom_site_aniso_U_13
_atom_site_aniso_U_12
S 0.1108(17) 0.167(2) 0.174(2) 0.082(2) 0.0543(16) 0.0653(16)
O1 0.0404(18) 0.070(2) 0.065(2) 0.0182(18) 0.0010(15) 0.0224(16)
O2 0.081(3) 0.124(3) 0.043(2) 0.018(2) 0.0021(18) 0.037(2)
O3 0.072(2) 0.065(2) 0.062(2) -0.007(2) -0.0051(19) 0.0147(19)
O4 0.060(2) 0.061(2) 0.140(4) 0.045(2) 0.012(2) 0.0275(19)
O5 0.092(3) 0.139(4) 0.194(5) 0.114(4) 0.063(4) 0.061(3)
O6 0.0352(18) 0.056(2) 0.086(2) 0.0134(18) 0.0075(16) 0.0146(15)
O7 0.067(2) 0.059(2) 0.076(2) 0.029(2) 0.0158(19) 0.0122(18)
O8 0.077(3) 0.234(7) 0.056(3) 0.030(4) 0.025(2) 0.046(4)
O9 0.122(4) 0.184(6) 0.203(6) 0.124(5) 0.085(4) 0.072(4)
O10A 0.136(8) 0.100(7) 0.084(6) 0.044(5) 0.064(6) 0.071(6)
O10B 0.078(6) 0.074(5) 0.062(5) 0.019(4) 0.031(4) 0.039(4)
O11 0.067(2) 0.109(3) 0.105(3) 0.070(3) 0.013(2) 0.034(2)
C1 0.041(3) 0.062(3) 0.056(3) 0.020(3) 0.002(2) 0.017(2)
C2 0.050(3) 0.071(3) 0.050(3) 0.016(3) 0.004(2) 0.025(3)
C3 0.059(3) 0.087(4) 0.061(3) 0.040(3) 0.020(3) 0.033(3)
C4 0.048(3) 0.092(4) 0.065(3) 0.048(3) 0.019(2) 0.026(3)
C5 0.052(3) 0.062(3) 0.070(3) 0.032(3) 0.011(2) 0.023(3)
C6 0.035(2) 0.051(3) 0.055(3) 0.006(2) 0.005(2) 0.018(2)
C7 0.033(2) 0.048(3) 0.060(3) 0.011(2) 0.005(2) 0.014(2)
C8 0.037(2) 0.050(3) 0.058(3) 0.010(2) 0.014(2) 0.013(2)
C9 0.031(2) 0.065(3) 0.068(3) 0.014(3) 0.020(2) 0.020(2)
C10 0.039(3) 0.054(3) 0.073(3) 0.019(3) 0.014(2) 0.021(2)
C11 0.055(3) 0.059(3) 0.051(3) 0.002(3) 0.005(2) 0.024(3)
C12 0.058(3) 0.058(3) 0.046(3) -0.001(2) 0.006(2) 0.030(3)
C13 0.053(3) 0.048(3) 0.060(3) 0.005(2) 0.011(2) 0.025(2)
C14 0.040(2) 0.035(2) 0.059(3) 0.007(2) 0.006(2) 0.011(2)
C15 0.042(3) 0.040(3) 0.055(3) 0.008(2) 0.004(2) 0.011(2)
C16 0.064(3) 0.105(4) 0.049(3) 0.031(3) 0.023(3) 0.042(3)
C17 0.051(3) 0.100(5) 0.069(3) 0.036(4) 0.030(3) 0.034(3)
C18 0.037(3) 0.100(5) 0.070(4) 0.031(3) 0.020(3) 0.031(3)
C19 0.046(3) 0.077(4) 0.060(3) 0.012(3) 0.020(2) 0.036(3)
C20 0.053(3) 0.074(4) 0.051(3) 0.001(3) 0.014(2) 0.033(3)
C21 0.061(4) 0.083(4) 0.119(5) 0.071(4) 0.035(3) 0.032(3)
C22 0.047(3) 0.058(3) 0.132(6) 0.046(4) 0.018(3) 0.016(3)
C23 0.041(3) 0.047(3) 0.136(6) 0.025(4) 0.003(4) 0.000(3)
C24 0.035(3) 0.075(4) 0.112(5) 0.039(4) 0.015(3) 0.006(3)
C25 0.046(3) 0.091(5) 0.099(5) 0.050(4) 0.033(3) 0.024(3)
C26 0.050(3) 0.044(3) 0.122(5) 0.039(3) 0.015(3) 0.018(2)
C27 0.060(4) 0.045(3) 0.117(6) 0.030(3) 0.012(4) 0.017(3)
C28 0.058(4) 0.043(3) 0.121(6) 0.004(3) -0.003(4) 0.018(3)
C29 0.053(3) 0.045(3) 0.111(5) 0.000(3) 0.013(3) 0.027(3)
C30 0.051(3) 0.042(3) 0.079(4) 0.003(3) 0.006(3) 0.028(2)
C31 0.055(3) 0.099(5) 0.062(3) 0.006(3) -0.008(3) 0.032(3)
C32 0.057(4) 0.085(5) 0.062(3) -0.016(3) -0.018(3) 0.013(3)
C33 0.053(3) 0.094(4) 0.043(3) -0.006(3) -0.006(2) 0.027(3)
C34 0.070(4) 0.079(4) 0.048(3) 0.010(3) 0.000(3) 0.030(3)
C35 0.053(3) 0.076(4) 0.057(3) 0.017(3) -0.001(2) 0.032(3)
C36 0.036(3) 0.072(4) 0.092(4) 0.012(4) -0.006(3) 0.009(3)
C37 0.027(3) 0.089(4) 0.083(4) 0.021(4) 0.005(2) 0.023(3)
C38 0.029(3) 0.083(4) 0.097(5) 0.029(4) 0.019(3) 0.024(3)
C39 0.022(2) 0.073(4) 0.119(5) 0.024(4) 0.008(3) 0.005(2)
C40 0.041(3) 0.081(4) 0.095(5) 0.006(4) -0.007(3) 0.011(3)
C41 0.052(3) 0.064(4) 0.086(4) -0.014(3) -0.005(3) 0.001(3)
C42 0.048(3) 0.057(4) 0.119(5) -0.008(4) -0.013(4) 0.002(3)
C43 0.053(4) 0.044(3) 0.131(6) 0.007(4) -0.003(4) -0.002(3)
C44 0.063(4) 0.040(3) 0.150(7) -0.025(4) -0.004(4) 0.004(3)
C45 0.077(5) 0.051(3) 0.090(5) -0.019(3) -0.004(3) 0.013(3)
C46 0.077(4) 0.086(5) 0.053(3) -0.021(3) 0.013(3) 0.029(4)
C47 0.065(4) 0.063(4) 0.078(4) -0.034(3) 0.002(3) 0.019(3)
C48 0.061(4) 0.080(4) 0.086(4) -0.017(4) 0.017(3) 0.041(3)
C49 0.051(3) 0.067(4) 0.063(3) -0.011(3) 0.017(3) 0.023(3)
C50 0.052(3) 0.090(4) 0.048(3) -0.001(3) 0.014(2) 0.029(3)
C51 0.061(3) 0.080(4) 0.055(3) 0.026(3) 0.017(3) 0.028(3)
C52 0.052(3) 0.070(4) 0.053(3) 0.013(3) 0.015(2) 0.023(3)
C53 0.042(3) 0.053(3) 0.049(3) 0.010(2) 0.012(2) 0.011(2)
C54 0.050(3) 0.045(3) 0.062(3) 0.019(2) 0.013(2) 0.013(2)
C55 0.053(3) 0.060(3) 0.051(3) 0.025(3) 0.012(2) 0.027(2)
C56 0.045(3) 0.065(3) 0.062(3) 0.016(3) -0.001(2) 0.028(3)
C57 0.055(3) 0.058(3) 0.058(3) 0.022(3) 0.008(2) 0.030(3)
C58 0.058(3) 0.048(3) 0.062(3) 0.005(2) 0.007(3) 0.031(2)
C59 0.045(3) 0.063(3) 0.062(3) 0.011(3) 0.012(2) 0.035(2)
C60 0.041(3) 0.082(4) 0.071(3) 0.031(3) 0.015(3) 0.037(3)
C61 0.080(4) 0.085(4) 0.103(5) 0.049(4) 0.037(4) 0.018(3)
C62 0.116(6) 0.183(9) 0.059(4) 0.040(5) -0.013(4) 0.027(6)
C63 0.038(3) 0.053(3) 0.166(7) 0.037(4) -0.002(3) 0.003(3)
C64 0.070(4) 0.064(4) 0.146(6) 0.025(4) -0.003(4) 0.035(3)
C65 0.197(9) 0.081(5) 0.066(4) 0.030(4) 0.045(5) 0.050(5)
C66 0.259(17) 0.38(3) 0.44(3) 0.34(3) 0.229(19) 0.148(17)
C67 0.156(8) 0.134(7) 0.112(6) 0.035(5) 0.021(5) 0.086(6)
C68 0.74(5) 0.27(2) 0.104(9) 0.035(11) 0.014(16) 0.29(3)
C69 0.271(13) 0.073(5) 0.171(10) -0.014(6) 0.191(11) -0.013(7)
C70 0.189(11) 0.211(12) 0.147(9) 0.032(9) 0.053(8) 0.093(10)
C71 0.174(10) 0.62(3) 0.066(5) 0.096(11) 0.065(6) 0.217(16)
C72 0.194(12) 0.235(15) 0.163(10) 0.051(11) 0.090(9) 0.029(11)
C73 0.067(6) 0.134(8) 0.088(6) 0.024(6) 0.020(5) 0.052(6)

loop_
_geom_bond_atom_site_label_1
_geom_bond_atom_site_label_2
_geom_bond_distance
_geom_bond_site_symmetry_2
_geom_bond_publ_flag
S C73 1.543(2) . ?
O1 C6 1.432(6) . ?
O1 C1 1.434(5) . ?
O2 C2 1.411(6) . ?
O2 C62 1.431(8) . ?
O3 C11 1.393(6) . ?
O4 C64 1.417(7) . ?
O4 C26 1.453(6) . ?
O5 O9 1.441(7) . ?
O5 C21 1.476(7) . ?
O6 C63 1.411(6) . ?
O6 C7 1.428(5) . ?
O7 C61 1.400(6) . ?
O7 C54 1.424(6) . ?
O8 O10A 1.222(9) . ?
O8 O10B 1.285(8) . ?
O8 C16 1.422(7) . ?
O9 C65 1.409(8) . ?
O10A O10B 1.659(11) . ?
O10A C69 1.706(14) . ?
O10B C69 1.555(10) . ?
O11 C5 1.437(6) . ?
C1 C6 1.478(7) . ?
C1 C2 1.512(7) . ?
C1 C5 1.570(7) . ?
C2 C3 1.529(7) . ?
C2 C11 1.629(7) . ?
C3 C4 1.302(8) . ?
C3 C16 1.515(7) . ?
C4 C21 1.488(8) . ?
C4 C5 1.553(7) . ?
C5 C26 1.529(8) . ?
C6 C10 1.450(7) . ?
C6 C7 1.562(6) . ?
C7 C15 1.490(6) . ?
C7 C8 1.507(7) . ?
C8 C53 1.376(6) . ?
C8 C9 1.439(7) . ?
C9 C49 1.351(7) . ?
C9 C10 1.438(7) . ?
C10 C30 1.382(7) . ?
C11 C12 1.521(7) . ?
C11 C15 1.535(7) . ?
C12 C20 1.384(7) . ?
C12 C13 1.434(7) . ?
C13 C58 1.396(7) . ?
C13 C14 1.464(6) . ?
C14 C15 1.353(6) . ?
C14 C54 1.495(6) . ?
C16 C17 1.517(8) . ?
C16 C20 1.534(7) . ?
C17 C25 1.328(8) . ?
C17 C18 1.473(8) . ?
C18 C38 1.343(8) . ?
C18 C19 1.432(8) . ?
C19 C59 1.390(7) . ?
C19 C20 1.446(7) . ?
C21 C22 1.505(9) . ?
C21 C25 1.551(8) . ?
C22 C27 1.368(8) . ?
C22 C23 1.432(8) . ?
C23 C43 1.371(9) . ?
C23 C24 1.423(9) . ?
C24 C25 1.410(9) . ?
C24 C39 1.426(8) . ?
C26 C30 1.527(8) . ?
C26 C27 1.536(8) . ?
C27 C28 1.398(9) . ?
C28 C44 1.372(9) . ?
C28 C29 1.450(8) . ?
C29 C30 1.402(8) . ?
C29 C48 1.433(9) . ?
C31 C36 1.403(8) . ?
C31 C32 1.419(8) . ?
C31 C35 1.454(8) . ?
C32 C41 1.371(9) . ?
C32 C33 1.462(8) . ?
C33 C46 1.380(8) . ?
C33 C34 1.461(8) . ?
C34 C51 1.374(7) . ?
C34 C35 1.430(7) . ?
C35 C56 1.327(7) . ?
C36 C37 1.431(8) . ?
C36 C40 1.436(8) . ?
C37 C60 1.370(7) . ?
C37 C38 1.472(8) . ?
C38 C39 1.435(8) . ?
C39 C40 1.424(9) . ?
C40 C42 1.408(9) . ?
C41 C42 1.445(9) . ?
C41 C45 1.469(9) . ?
C42 C43 1.454(9) . ?
C43 C44 1.493(9) . ?
C44 C45 1.468(10) . ?
C45 C47 1.385(8) . ?
C46 C50 1.453(8) . ?
C46 C47 1.463(9) . ?
C47 C48 1.428(8) . ?
C48 C49 1.453(8) . ?
C49 C50 1.440(8) . ?
C50 C52 1.393(8) . ?
C51 C55 1.385(7) . ?
C51 C52 1.459(7) . ?
C52 C53 1.410(7) . ?
C53 C54 1.529(7) . ?
C54 C55 1.551(7) . ?
C55 C57 1.375(7) . ?
C56 C57 1.424(7) . ?
C56 C60 1.473(7) . ?
C57 C58 1.463(7) . ?
C58 C59 1.403(7) . ?
C59 C60 1.430(7) . ?
C65 C66 1.413(16) . ?
C65 C67 1.492(11) . ?
C65 C68 1.565(15) . ?
C69 C72 1.377(14) . ?
C69 C71 1.452(17) . ?
C69 C70 1.547(16) . ?
C73 S 1.543(2) 2_545 ?
